data_7207747
loop_
_publ_author_name
'Chi, Ying-Nan'
'Cui, Feng-Yun'
'Jia, Ai-Rui'
'Ma, Xiao-Yu'
'Hu, Chang-Wen'

_publ_section_title
;
 pH-Dependent syntheses of copper--quinoxaline--polyoxotungatate hybrids:
 variable role of Keggin-type polyanion in different pH conditions
;
_journal_issue 9
_journal_name_full CrystEngComm
_journal_page_first 3183
_journal_paper_doi 10.1039/c2ce06327a
_journal_volume 14
_journal_year 2012
_chemical_formula_sum 'C40 H32 Cu3 N10 O41 P W12'
_chemical_formula_weight 3736.55
_chemical_name_systematic
;
?
;
_space_group_IT_number 56
_symmetry_cell_setting orthorhombic
_symmetry_space_group_name_Hall '-P 2ab 2ac'
_symmetry_space_group_name_H-M 'P c c n'
_atom_sites_solution_hydrogens geom
_atom_sites_solution_primary direct
_atom_sites_solution_secondary difmap
_audit_creation_method SHELXL-97
_cell_angle_alpha 90.00
_cell_angle_beta 90.00
_cell_angle_gamma 90.00
_cell_formula_units_Z 4
_cell_length_a 16.9679(11)
_cell_length_b 18.5233(12)
_cell_length_c 21.4289(15)
_cell_measurement_reflns_used 7530
_cell_measurement_temperature 296(2)
_cell_measurement_theta_max 26.123
_cell_measurement_theta_min 2.509
_cell_volume 6735.1(8)
_computing_structure_refinement 'SHELXL-97 (Sheldrick, 1997)'
_computing_structure_solution 'SHELXS-97 (Sheldrick, 1990)'
_diffrn_ambient_temperature 296(2)
_diffrn_measured_fraction_theta_full 0.999
_diffrn_measured_fraction_theta_max 0.999
_diffrn_radiation_monochromator graphite
_diffrn_radiation_source 'fine-focus sealed tube'
_diffrn_radiation_type MoK\a
_diffrn_radiation_wavelength 0.71073
_diffrn_reflns_av_R_equivalents 0.0486
_diffrn_reflns_av_sigmaI/netI 0.0430
_diffrn_reflns_limit_h_max 21
_diffrn_reflns_limit_h_min -13
_diffrn_reflns_limit_k_max 23
_diffrn_reflns_limit_k_min -18
_diffrn_reflns_limit_l_max 26
_diffrn_reflns_limit_l_min -26
_diffrn_reflns_number 29763
_diffrn_reflns_theta_full 26.50
_diffrn_reflns_theta_max 26.50
_diffrn_reflns_theta_min 2.25
_exptl_absorpt_coefficient_mu 21.449
_exptl_absorpt_correction_T_max 0.1828
_exptl_absorpt_correction_T_min 0.0425
_exptl_absorpt_correction_type multi-scan
_exptl_absorpt_process_details sadabs
_exptl_crystal_colour red
_exptl_crystal_density_diffrn 3.685
_exptl_crystal_density_method 'not measured'
_exptl_crystal_description sheet
_exptl_crystal_F_000 6640
_exptl_crystal_size_max 0.40
_exptl_crystal_size_mid 0.32
_exptl_crystal_size_min 0.12
_refine_diff_density_max 2.574
_refine_diff_density_min -1.845
_refine_diff_density_rms 0.370
_refine_ls_extinction_coef 0.000324(17)
_refine_ls_extinction_expression Fc^*^=kFc[1+0.001xFc^2^\l^3^/sin(2\q)]^-1/4^
_refine_ls_extinction_method SHELXL
_refine_ls_goodness_of_fit_ref 1.090
_refine_ls_hydrogen_treatment constr
_refine_ls_matrix_type full
_refine_ls_number_parameters 504
_refine_ls_number_reflns 6983
_refine_ls_number_restraints 84
_refine_ls_restrained_S_all 1.096
_refine_ls_R_factor_all 0.0559
_refine_ls_R_factor_gt 0.0489
_refine_ls_shift/su_max 0.070
_refine_ls_shift/su_mean 0.008
_refine_ls_structure_factor_coef Fsqd
_refine_ls_weighting_details 'calc w=1/[\s^2^(Fo^2^)+(0.0753P)^2^+144.9472P] where P=(Fo^2^+2Fc^2^)/3'
_refine_ls_weighting_scheme calc
_refine_ls_wR_factor_gt 0.1374
_refine_ls_wR_factor_ref 0.1441
_reflns_number_gt 6159
_reflns_number_total 6983
_reflns_threshold_expression >2sigma(I)
_cod_data_source_file c2ce06327a.txt
_cod_data_source_block 3
_cod_depositor_comments
;
The following automatic conversions were performed:

'_symmetry_cell_setting' value 'Orthorhombic' changed to
'orthorhombic' according to
/home/saulius/struct/CIF-dictionaries/cif_core.dic dictionary named
'cif_core.dic' version 2.4.1 from 2010-06-29.

Automatic conversion script
Id: cif_fix_values 1715 2011-07-08 13:25:40Z adriana 
;
_cod_original_sg_symbol_H-M Pccn
_cod_database_code 7207747

loop_
_symmetry_equiv_pos_as_xyz
'x, y, z'
'-x+1/2, -y+1/2, z'
'-x, y+1/2, -z+1/2'
'x+1/2, -y, -z+1/2'
'-x, -y, -z'
'x-1/2, y-1/2, -z'
'x, -y-1/2, z-1/2'
'-x-1/2, y, z-1/2'

loop_
_atom_site_label
_atom_site_type_symbol
_atom_site_fract_x
_atom_site_fract_y
_atom_site_fract_z
_atom_site_U_iso_or_equiv
_atom_site_adp_type
_atom_site_occupancy
_atom_site_symmetry_multiplicity
_atom_site_calc_flag
_atom_site_refinement_flags
O14 O 0.4724(5) 0.8925(6) 0.2752(4) 0.064(3) Uani 1 1 d .
O22 O 0.7105(5) 0.8943(5) 0.6542(4) 0.056(2) Uani 1 1 d .
Cu1 Cu 0.7500 0.7500 0.14159(12) 0.0625(6) Uani 1 2 d S
C1 C 0.5920(8) 0.7610(7) 0.1797(6) 0.058(3) Uani 1 1 d .
H1 H 0.6094 0.7302 0.2111 0.070 Uiso 1 1 calc R
C2 C 0.5170(7) 0.7874(6) 0.1832(6) 0.056(3) Uani 1 1 d .
H2 H 0.4856 0.7741 0.2168 0.067 Uiso 1 1 calc R
C3 C 0.5322(6) 0.8457(5) 0.0903(5) 0.040(2) Uani 1 1 d .
C4 C 0.6106(6) 0.8195(5) 0.0854(5) 0.040(2) Uani 1 1 d .
C5 C 0.6564(7) 0.8350(7) 0.0339(5) 0.049(3) Uani 1 1 d .
H5 H 0.7070 0.8161 0.0308 0.058 Uiso 1 1 calc R
C6 C 0.6289(9) 0.8761(8) -0.0103(6) 0.069(4) Uani 1 1 d .
H6 H 0.6610 0.8870 -0.0441 0.083 Uiso 1 1 calc R
C7 C 0.5467(10) 0.9066(9) -0.0084(6) 0.074(4) Uani 1 1 d .
H7 H 0.5272 0.9360 -0.0400 0.089 Uiso 1 1 calc R
C8 C 0.5028(8) 0.8887(8) 0.0420(6) 0.059(3) Uani 1 1 d .
H8 H 0.4513 0.9055 0.0446 0.070 Uiso 1 1 calc R
C9 C 0.2886(9) 0.9994(9) 0.1910(6) 0.084(4) Uani 1 1 d .
H9 H 0.2513 0.9629 0.1947 0.101 Uiso 1 1 calc R
C10 C 0.2645(11) 1.0771(10) 0.1965(7) 0.081(4) Uani 1 1 d U
H10 H 0.2122 1.0882 0.2052 0.097 Uiso 1 1 calc R
C12 C 0.3879(14) 1.1146(9) 0.1803(7) 0.095(3) Uani 1 1 d U
C13 C 0.4172(13) 1.0425(8) 0.1769(7) 0.087(3) Uani 1 1 d U
C14 C 0.4957(13) 1.0256(9) 0.1711(7) 0.093(3) Uani 1 1 d U
H14 H 0.5130 0.9780 0.1709 0.112 Uiso 1 1 calc R
C15 C 0.5503(15) 1.0855(10) 0.1653(8) 0.101(3) Uani 1 1 d U
H15 H 0.6044 1.0779 0.1629 0.121 Uiso 1 1 calc R
C16 C 0.5178(15) 1.1571(10) 0.1636(8) 0.105(3) Uani 1 1 d U
H16 H 0.5514 1.1958 0.1561 0.126 Uiso 1 1 calc R
C17 C 0.4429(15) 1.1699(9) 0.1721(8) 0.100(3) Uani 1 1 d U
H17 H 0.4256 1.2175 0.1728 0.120 Uiso 1 1 calc R
C18 C 0.2758(7) 0.7790(6) 0.1131(6) 0.051(3) Uani 1 1 d .
H18 H 0.2937 0.7970 0.0751 0.062 Uiso 1 1 calc R
C19 C 0.2742(6) 0.7823(8) 0.2181(6) 0.057(3) Uani 1 1 d .
C20 C 0.2934(9) 0.8156(10) 0.2758(7) 0.080(4) Uani 1 1 d U
H20 H 0.3233 0.8576 0.2760 0.096 Uiso 1 1 calc R
C21 C 0.2684(13) 0.7866(13) 0.3306(11) 0.117(5) Uani 1 1 d U
H21 H 0.2742 0.8122 0.3677 0.140 Uiso 1 1 calc R
Cu2 Cu 0.38926(10) 0.88339(9) 0.16332(9) 0.0666(5) Uani 1 1 d .
N1 N 0.6418(5) 0.7773(5) 0.1330(5) 0.048(2) Uani 1 1 d .
N2 N 0.4877(6) 0.8309(5) 0.1407(5) 0.054(3) Uani 1 1 d .
N3 N 0.3611(7) 0.9838(5) 0.1811(5) 0.058(3) Uani 1 1 d .
N4 N 0.3126(10) 1.1267(9) 0.1897(8) 0.097(4) Uani 1 1 d U
N5 N 0.3007(5) 0.8099(6) 0.1657(6) 0.056(3) Uani 1 1 d .
O1 O 0.4175(6) 1.0344(6) 0.4953(5) 0.024(3) Uani 0.50 1 d P
O2 O 0.4812(6) 1.0159(6) 0.4297(5) 0.026(3) Uani 0.50 1 d P
O3 O 0.5601(7) 1.0559(6) 0.4778(5) 0.022(2) Uani 0.50 1 d P
O4 O 0.5064(7) 0.9345(6) 0.4637(6) 0.028(3) Uani 0.50 1 d P
O5 O 0.6888(7) 0.9409(5) 0.4431(4) 0.087(3) Uani 1 1 d .
O6 O 0.6476(6) 0.8619(5) 0.5380(3) 0.068(3) Uani 1 1 d .
O7 O 0.6828(6) 0.7919(5) 0.4264(5) 0.080(3) Uani 1 1 d .
O8 O 0.5751(5) 0.8832(6) 0.3755(4) 0.065(3) Uani 1 1 d .
O9 O 0.5320(5) 0.8065(5) 0.4717(4) 0.055(2) Uani 1 1 d .
O10 O 0.4347(6) 0.8267(6) 0.5656(3) 0.080(3) Uani 1 1 d .
O11 O 0.3852(5) 0.7391(4) 0.4692(5) 0.069(3) Uani 1 1 d .
O12 O 0.4271(4) 0.8579(5) 0.3962(4) 0.058(2) Uani 1 1 d .
O13 O 0.5417(6) 1.0123(5) 0.3344(6) 0.076(3) Uani 1 1 d U
O15 O 0.3919(6) 0.9872(5) 0.3523(6) 0.078(3) Uani 1 1 d U
O16 O 0.6576(6) 1.0652(6) 0.3989(4) 0.073(3) Uani 1 1 d U
O17 O 0.4504(6) 1.1173(5) 0.3660(6) 0.079(3) Uani 1 1 d U
O18 O 0.5920(6) 1.1511(5) 0.3065(4) 0.060(2) Uani 1 1 d .
O19 O 0.6691(6) 1.1205(6) 0.5111(4) 0.087(3) Uani 1 1 d .
O20 O 0.8005(4) 1.0512(5) 0.4620(4) 0.060(2) Uani 1 1 d .
O21 O 0.7021(6) 0.9923(5) 0.5544(3) 0.071(3) Uani 1 1 d .
O23 O 0.7500 0.7500 0.2539(8) 0.097(5) Uani 1 2 d S
P1 P 0.5000 1.0000 0.5000 0.0212(6) Uani 1 2 d S
W1 W 0.62546(2) 0.85791(2) 0.450596(18) 0.03382(9) Uani 1 1 d .
W2 W 0.42315(2) 0.82209(2) 0.479455(18) 0.03488(9) Uani 1 1 d .
W3 W 0.48072(2) 0.92721(2) 0.347621(18) 0.03594(9) Uani 1 1 d .
W4 W 0.56182(3) 1.10272(2) 0.36826(2) 0.04187(10) Uani 1 1 d .
W5 W 0.70459(2) 1.03416(2) 0.475330(19) 0.03877(10) Uani 1 1 d .
W6 W 0.64301(2) 0.92829(2) 0.60472(2) 0.04024(10) Uani 1 1 d .

loop_
_atom_site_aniso_label
_atom_site_aniso_U_11
_atom_site_aniso_U_22
_atom_site_aniso_U_33
_atom_site_aniso_U_23
_atom_site_aniso_U_13
_atom_site_aniso_U_12
O14 0.055(5) 0.108(7) 0.029(4) -0.020(4) -0.001(3) -0.006(5)
O22 0.065(5) 0.062(5) 0.040(4) 0.003(4) -0.026(3) 0.016(4)
Cu1 0.0493(11) 0.0560(12) 0.0821(15) 0.000 0.000 -0.0016(10)
C1 0.079(8) 0.054(6) 0.042(6) 0.007(5) 0.003(6) -0.009(6)
C2 0.066(7) 0.036(5) 0.067(7) 0.008(5) 0.032(6) -0.004(5)
C3 0.037(5) 0.038(5) 0.046(5) -0.002(4) 0.000(4) -0.008(4)
C4 0.047(5) 0.032(4) 0.040(5) -0.008(4) 0.005(4) 0.000(4)
C5 0.044(5) 0.062(7) 0.040(5) -0.007(5) 0.011(5) -0.011(5)
C6 0.094(10) 0.078(9) 0.036(6) -0.005(6) 0.016(6) -0.020(8)
C7 0.096(10) 0.084(10) 0.041(6) 0.010(7) -0.019(7) -0.007(9)
C8 0.053(6) 0.078(8) 0.045(6) -0.020(6) -0.005(5) 0.011(6)
C9 0.086(8) 0.112(10) 0.054(7) -0.039(7) -0.033(6) 0.055(8)
C10 0.081(7) 0.094(7) 0.068(6) -0.007(6) -0.006(5) 0.020(6)
C12 0.173(5) 0.061(5) 0.052(4) -0.001(4) -0.015(5) -0.006(5)
C13 0.164(5) 0.056(4) 0.042(4) 0.002(4) -0.019(5) -0.008(5)
C14 0.163(6) 0.067(5) 0.050(4) 0.004(4) -0.014(5) -0.018(5)
C15 0.169(6) 0.074(5) 0.060(5) 0.000(5) -0.017(5) -0.023(5)
C16 0.180(6) 0.070(5) 0.064(5) 0.008(5) -0.014(5) -0.024(5)
C17 0.181(6) 0.061(5) 0.059(5) 0.006(5) -0.012(5) -0.011(5)
C18 0.059(6) 0.037(5) 0.057(7) 0.000(5) 0.003(6) 0.008(5)
C19 0.030(5) 0.087(8) 0.054(6) -0.021(6) 0.009(5) -0.014(5)
C20 0.072(6) 0.101(7) 0.067(6) -0.012(6) 0.002(5) -0.014(6)
C21 0.111(8) 0.133(8) 0.107(8) -0.006(6) -0.004(6) -0.012(7)
Cu2 0.0523(8) 0.0560(8) 0.0916(12) -0.0179(8) 0.0240(8) -0.0057(7)
N1 0.045(5) 0.036(4) 0.063(6) -0.002(4) 0.009(4) -0.003(4)
N2 0.051(5) 0.040(5) 0.072(6) -0.014(5) 0.023(5) -0.005(4)
N3 0.085(7) 0.049(5) 0.041(5) -0.009(4) -0.014(5) 0.021(5)
N4 0.109(7) 0.098(7) 0.085(7) -0.005(6) -0.007(6) 0.018(6)
N5 0.034(4) 0.053(5) 0.081(7) -0.007(5) 0.010(5) -0.007(4)
O1 0.021(5) 0.030(5) 0.023(5) -0.003(5) -0.005(4) 0.004(4)
O2 0.022(5) 0.035(6) 0.022(5) 0.011(5) -0.007(4) 0.006(5)
O3 0.034(6) 0.018(5) 0.014(5) -0.005(4) -0.004(4) -0.001(4)
O4 0.027(5) 0.027(5) 0.031(6) -0.011(5) -0.012(5) 0.007(5)
O5 0.141(8) 0.077(5) 0.044(5) 0.010(4) -0.014(5) -0.073(5)
O6 0.106(6) 0.077(5) 0.021(3) 0.017(3) -0.011(4) -0.051(5)
O7 0.077(5) 0.064(5) 0.099(7) 0.008(5) 0.039(5) 0.042(4)
O8 0.033(4) 0.097(7) 0.065(5) 0.029(5) -0.015(4) -0.011(4)
O9 0.048(4) 0.078(5) 0.040(4) 0.021(4) -0.008(3) -0.009(4)
O10 0.098(6) 0.131(8) 0.012(3) -0.005(4) 0.001(4) 0.068(6)
O11 0.074(5) 0.031(4) 0.102(7) 0.002(4) -0.039(5) -0.016(4)
O12 0.034(4) 0.096(6) 0.044(4) 0.020(4) -0.007(3) -0.002(4)
O13 0.054(4) 0.047(4) 0.125(6) -0.008(4) 0.012(4) -0.011(4)
O15 0.059(4) 0.051(4) 0.124(6) -0.005(4) 0.019(5) 0.002(4)
O16 0.076(5) 0.087(5) 0.057(4) -0.006(4) -0.013(4) 0.043(4)
O17 0.061(5) 0.052(4) 0.122(6) -0.008(4) 0.018(5) 0.005(4)
O18 0.083(6) 0.052(4) 0.044(4) 0.018(4) 0.012(4) -0.003(4)
O19 0.092(5) 0.122(7) 0.046(5) 0.002(5) -0.007(4) 0.080(5)
O20 0.034(4) 0.074(5) 0.071(5) -0.024(5) 0.008(4) -0.018(4)
O21 0.114(7) 0.076(5) 0.021(3) 0.001(4) -0.005(4) -0.047(5)
O23 0.144(13) 0.066(8) 0.082(10) 0.000 0.000 -0.056(9)
P1 0.0224(12) 0.0250(13) 0.0161(12) -0.0020(11) -0.0017(10) 0.0029(11)
W1 0.03393(17) 0.03266(17) 0.03488(19) -0.00481(15) -0.00418(15) 0.00855(15)
W2 0.04168(19) 0.02800(17) 0.03495(19) -0.00236(15) -0.00388(15) -0.00223(15)
W3 0.03668(18) 0.03789(19) 0.03326(19) -0.01083(15) -0.00108(15) -0.00087(16)
W4 0.0435(2) 0.0403(2) 0.0418(2) 0.01392(17) 0.01010(17) 0.00441(17)
W5 0.02438(17) 0.0559(2) 0.03608(19) 0.00391(17) -0.00038(14) -0.00234(16)
W6 0.03242(18) 0.03777(19) 0.0505(2) 0.00915(17) -0.01426(17) 0.00358(15)

loop_
_atom_type_symbol
_atom_type_description
_atom_type_scat_dispersion_real
_atom_type_scat_dispersion_imag
_atom_type_scat_source
C C 0.0033 0.0016 'International Tables Vol C Tables 4.2.6.8 and 6.1.1.4'
H H 0.0000 0.0000 'International Tables Vol C Tables 4.2.6.8 and 6.1.1.4'
N N 0.0061 0.0033 'International Tables Vol C Tables 4.2.6.8 and 6.1.1.4'
O O 0.0106 0.0060 'International Tables Vol C Tables 4.2.6.8 and 6.1.1.4'
P P 0.1023 0.0942 'International Tables Vol C Tables 4.2.6.8 and 6.1.1.4'
Cu Cu 0.3201 1.2651 'International Tables Vol C Tables 4.2.6.8 and 6.1.1.4'
W W -0.8490 6.8722 'International Tables Vol C Tables 4.2.6.8 and 6.1.1.4'

loop_
_geom_angle_atom_site_label_1
_geom_angle_atom_site_label_2
_geom_angle_atom_site_label_3
_geom_angle
_geom_angle_site_symmetry_1
_geom_angle_site_symmetry_3
W3 O14 Cu2 149.1(5) . .
N1 Cu1 N1 169.0(6) . 2_665
N1 Cu1 O23 95.5(3) . .
N1 Cu1 O23 95.5(3) 2_665 .
N1 Cu1 O22 91.9(3) . 7_575
N1 Cu1 O22 89.2(3) 2_665 7_575
O23 Cu1 O22 84.42(17) . 7_575
N1 C1 C2 123.2(12) . .
N1 C1 H1 118.4 . .
C2 C1 H1 118.4 . .
N2 C2 C1 122.4(11) . .
N2 C2 H2 118.8 . .
C1 C2 H2 118.8 . .
N2 C3 C8 120.7(10) . .
N2 C3 C4 121.1(10) . .
C8 C3 C4 118.3(10) . .
C5 C4 N1 119.3(10) . .
C5 C4 C3 121.1(10) . .
N1 C4 C3 119.6(9) . .
C6 C5 C4 120.1(12) . .
C6 C5 H5 120.0 . .
C4 C5 H5 120.0 . .
C5 C6 C7 122.2(12) . .
C5 C6 H6 118.9 . .
C7 C6 H6 118.9 . .
C8 C7 C6 116.1(13) . .
C8 C7 H7 122.0 . .
C6 C7 H7 122.0 . .
C7 C8 C3 122.3(12) . .
C7 C8 H8 118.9 . .
C3 C8 H8 118.9 . .
N3 C9 C10 119.4(16) . .
N3 C9 H9 120.3 . .
C10 C9 H9 120.3 . .
N4 C10 C9 121.5(17) . .
N4 C10 H10 119.2 . .
C9 C10 H10 119.2 . .
N4 C12 C17 123.0(18) . .
N4 C12 C13 120.5(19) . .
C17 C12 C13 116(2) . .
C14 C13 C12 123.8(18) . .
C14 C13 N3 118.2(14) . .
C12 C13 N3 118.0(19) . .
C13 C14 C15 116.9(17) . .
C13 C14 H14 121.5 . .
C15 C14 H14 121.5 . .
C16 C15 C14 118(2) . .
C16 C15 H15 121.2 . .
C14 C15 H15 121.2 . .
C17 C16 C15 123(2) . .
C17 C16 H16 118.7 . .
C15 C16 H16 118.7 . .
C16 C17 C12 122.3(19) . .
C16 C17 H17 118.9 . .
C12 C17 H17 118.9 . .
N5 C18 C18 122.2(7) . 2_565
N5 C18 H18 118.9 . .
C18 C18 H18 118.9 2_565 .
N5 C19 C20 119.8(12) . .
N5 C19 C19 121.0(7) . 2_565
C20 C19 C19 119.2(9) . 2_565
C21 C20 C19 120.7(17) . .
C21 C20 H20 119.7 . .
C19 C20 H20 119.7 . .
C20 C21 C21 119.2(13) . 2_565
C20 C21 H21 120.4 . .
C21 C21 H21 120.4 2_565 .
N3 Cu2 N2 135.7(5) . .
N3 Cu2 N5 116.9(5) . .
N2 Cu2 N5 107.4(4) . .
N3 Cu2 O14 84.2(4) . .
N2 Cu2 O14 79.3(4) . .
N5 Cu2 O14 113.2(4) . .
C1 N1 C4 115.7(10) . .
C1 N1 Cu1 118.2(9) . .
C4 N1 Cu1 125.8(8) . .
C2 N2 C3 117.9(10) . .
C2 N2 Cu2 116.7(8) . .
C3 N2 Cu2 124.5(8) . .
C9 N3 C13 118.2(13) . .
C9 N3 Cu2 118.8(11) . .
C13 N3 Cu2 122.7(10) . .
C10 N4 C12 122.2(17) . .
C19 N5 C18 116.6(10) . .
C19 N5 Cu2 122.5(9) . .
C18 N5 Cu2 120.1(9) . .
P1 O1 O4 53.4(5) . 5_676
P1 O1 O2 55.2(5) . .
O4 O1 O2 90.7(8) 5_676 .
P1 O1 O3 53.6(5) . 5_676
O4 O1 O3 89.4(7) 5_676 5_676
O2 O1 O3 87.0(7) . 5_676
P1 O1 W1 125.7(6) . 5_676
O4 O1 W1 72.3(6) 5_676 5_676
O2 O1 W1 135.2(7) . 5_676
O3 O1 W1 132.3(7) 5_676 5_676
P1 O1 W6 123.3(6) . 5_676
O4 O1 W6 133.0(7) 5_676 5_676
O2 O1 W6 68.1(5) . 5_676
O3 O1 W6 128.4(6) 5_676 5_676
W1 O1 W6 93.4(4) 5_676 5_676
P1 O1 W5 121.6(6) . 5_676
O4 O1 W5 133.1(7) 5_676 5_676
O2 O1 W5 126.4(7) . 5_676
O3 O1 W5 68.0(5) 5_676 5_676
W1 O1 W5 92.8(4) 5_676 5_676
W6 O1 W5 90.9(4) 5_676 5_676
P1 O2 O4 51.7(5) . .
P1 O2 O1 53.8(5) . .
O4 O2 O1 89.2(7) . .
P1 O2 W3 125.0(6) . .
O4 O2 W3 73.3(6) . .
O1 O2 W3 134.1(7) . .
P1 O2 W6 122.8(6) . 5_676
O4 O2 W6 134.8(7) . 5_676
O1 O2 W6 69.0(5) . 5_676
W3 O2 W6 93.7(4) . 5_676
P1 O2 W4 121.2(6) . .
O4 O2 W4 130.6(7) . .
O1 O2 W4 128.2(7) . .
W3 O2 W4 93.2(4) . .
W6 O2 W4 92.4(4) 5_676 .
P1 O3 O4 52.9(5) . 5_676
P1 O3 O1 54.2(5) . 5_676
O4 O3 O1 90.1(7) 5_676 5_676
P1 O3 W2 125.8(6) . 5_676
O4 O3 W2 72.9(5) 5_676 5_676
O1 O3 W2 135.1(6) 5_676 5_676
P1 O3 W5 123.7(6) . .
O4 O3 W5 133.6(7) 5_676 .
O1 O3 W5 69.5(5) 5_676 .
W2 O3 W5 92.5(4) 5_676 .
P1 O3 W4 122.2(6) . .
O4 O3 W4 131.6(7) 5_676 .
O1 O3 W4 128.0(6) 5_676 .
W2 O3 W4 91.7(4) 5_676 .
W5 O3 W4 91.4(4) . .
P1 O4 O1 58.9(6) . 5_676
P1 O4 O3 57.6(6) . 5_676
O1 O4 O3 95.2(8) 5_676 5_676
P1 O4 O2 58.4(6) . .
O1 O4 O2 96.5(8) 5_676 .
O3 O4 O2 93.2(8) 5_676 .
P1 O4 W1 127.0(6) . .
O1 O4 W1 68.1(5) 5_676 .
O3 O4 W1 133.2(7) 5_676 .
O2 O4 W1 130.7(7) . .
P1 O4 W3 124.2(7) . .
O1 O4 W3 132.2(8) 5_676 .
O3 O4 W3 128.1(7) 5_676 .
O2 O4 W3 65.8(5) . .
W1 O4 W3 89.9(4) . .
W5 O5 W1 143.2(6) . .
W6 O6 W1 139.4(5) . .
W1 O8 W3 139.5(5) . .
W2 O9 W1 139.8(5) . .
W2 O10 W4 139.8(6) . 5_676
W3 O12 W2 140.4(5) . .
W4 O13 W3 142.0(7) . .
W3 O15 W6 139.5(6) . 5_676
W4 O16 W5 140.3(6) . .
W6 O17 W4 138.8(6) 5_676 .
W5 O19 W2 141.8(6) . 5_676
W5 O21 W6 142.3(5) . .
O4 P1 O4 180 . 5_676
O4 P1 O3 69.5(6) . 5_676
O4 P1 O3 110.5(6) 5_676 5_676
O4 P1 O3 110.5(6) . .
O4 P1 O3 69.5(6) 5_676 .
O3 P1 O3 180 5_676 .
O4 P1 O1 67.6(6) . 5_676
O4 P1 O1 112.4(6) 5_676 5_676
O3 P1 O1 107.8(6) 5_676 5_676
O3 P1 O1 72.2(6) . 5_676
O4 P1 O1 112.4(6) . .
O4 P1 O1 67.6(6) 5_676 .
O3 P1 O1 72.2(6) 5_676 .
O3 P1 O1 107.8(6) . .
O1 P1 O1 180 5_676 .
O4 P1 O2 110.1(6) . 5_676
O4 P1 O2 69.9(6) 5_676 5_676
O3 P1 O2 73.1(6) 5_676 5_676
O3 P1 O2 106.9(6) . 5_676
O1 P1 O2 71.0(6) 5_676 5_676
O1 P1 O2 109.0(6) . 5_676
O4 P1 O2 69.9(6) . .
O4 P1 O2 110.1(6) 5_676 .
O3 P1 O2 106.9(6) 5_676 .
O3 P1 O2 73.1(6) . .
O1 P1 O2 109.0(6) 5_676 .
O1 P1 O2 71.0(6) . .
O2 P1 O2 180 5_676 .
O7 W1 O8 100.6(5) . .
O7 W1 O5 104.0(5) . .
O8 W1 O5 89.0(4) . .
O7 W1 O9 101.3(5) . .
O8 W1 O9 87.1(3) . .
O5 W1 O9 154.7(5) . .
O7 W1 O6 102.8(5) . .
O8 W1 O6 156.6(4) . .
O5 W1 O6 86.5(4) . .
O9 W1 O6 87.2(4) . .
O7 W1 O1 160.2(5) . 5_676
O8 W1 O1 93.9(4) . 5_676
O5 W1 O1 62.6(4) . 5_676
O9 W1 O1 92.7(4) . 5_676
O6 W1 O1 63.8(4) . 5_676
O7 W1 O4 160.1(5) . .
O8 W1 O4 65.5(4) . .
O5 W1 O4 90.4(5) . .
O9 W1 O4 65.3(4) . .
O6 W1 O4 91.6(4) . .
O1 W1 O4 39.6(4) 5_676 .
O11 W2 O10 102.3(5) . .
O11 W2 O9 103.0(4) . .
O10 W2 O9 89.5(4) . .
O11 W2 O19 102.1(5) . 5_676
O10 W2 O19 87.5(4) . 5_676
O9 W2 O19 154.8(5) . 5_676
O11 W2 O12 102.1(5) . .
O10 W2 O12 155.6(5) . .
O9 W2 O12 86.4(3) . .
O19 W2 O12 86.2(4) 5_676 .
O11 W2 O3 159.2(5) . 5_676
O10 W2 O3 64.9(4) . 5_676
O9 W2 O3 93.5(4) . 5_676
O19 W2 O3 62.7(4) 5_676 5_676
O12 W2 O3 91.4(4) . 5_676
O14 W3 O15 102.0(5) . .
O14 W3 O12 102.0(4) . .
O15 W3 O12 89.2(4) . .
O14 W3 O8 101.3(4) . .
O15 W3 O8 156.7(5) . .
O12 W3 O8 86.6(4) . .
O14 W3 O13 103.0(5) . .
O15 W3 O13 87.4(4) . .
O12 W3 O13 155.0(5) . .
O8 W3 O13 86.8(4) . .
O14 W3 O2 158.9(4) . .
O15 W3 O2 63.8(4) . .
O12 W3 O2 93.6(4) . .
O8 W3 O2 93.5(4) . .
O13 W3 O2 62.7(4) . .
O14 W3 O4 160.1(4) . .
O15 W3 O4 93.1(5) . .
O12 W3 O4 65.0(4) . .
O8 W3 O4 64.4(4) . .
O13 W3 O4 90.4(5) . .
O2 W3 O4 40.9(4) . .
O18 W4 O13 103.2(5) . .
O18 W4 O16 102.0(5) . .
O13 W4 O16 87.8(5) . .
O18 W4 O17 101.9(5) . .
O13 W4 O17 86.3(4) . .
O16 W4 O17 156.0(5) . .
O18 W4 O10 102.0(4) . 5_676
O13 W4 O10 154.7(5) . 5_676
O16 W4 O10 88.2(4) . 5_676
O17 W4 O10 87.3(4) . 5_676
O18 W4 O2 158.4(4) . .
O13 W4 O2 61.5(4) . .
O16 W4 O2 92.9(4) . .
O17 W4 O2 63.9(4) . .
O10 W4 O2 93.8(4) 5_676 .
O18 W4 O3 158.2(4) . .
O13 W4 O3 92.9(5) . .
O16 W4 O3 63.6(4) . .
O17 W4 O3 93.5(5) . .
O10 W4 O3 63.0(4) 5_676 .
O2 W4 O3 43.4(4) . .
O20 W5 O21 104.7(5) . .
O20 W5 O19 102.7(5) . .
O21 W5 O19 88.6(4) . .
O20 W5 O5 104.4(5) . .
O21 W5 O5 87.1(4) . .
O19 W5 O5 152.8(5) . .
O20 W5 O16 101.7(5) . .
O21 W5 O16 153.5(5) . .
O19 W5 O16 87.7(4) . .
O5 W5 O16 84.4(4) . .
O20 W5 O3 158.1(4) . .
O21 W5 O3 91.4(4) . .
O19 W5 O3 62.3(4) . .
O5 W5 O3 90.9(4) . .
O16 W5 O3 63.8(4) . .
O20 W5 O1 159.4(4) . 5_676
O21 W5 O1 62.8(4) . 5_676
O19 W5 O1 93.7(4) . 5_676
O5 W5 O1 60.6(4) . 5_676
O16 W5 O1 91.3(4) . 5_676
O3 W5 O1 42.5(4) . 5_676
O22 W6 O6 101.8(4) . .
O22 W6 O21 103.5(4) . .
O6 W6 O21 87.4(4) . .
O22 W6 O17 101.1(5) . 5_676
O6 W6 O17 89.7(4) . 5_676
O21 W6 O17 155.3(5) . 5_676
O22 W6 O15 102.4(5) . 5_676
O6 W6 O15 155.8(5) . 5_676
O21 W6 O15 85.7(4) . 5_676
O17 W6 O15 86.9(4) 5_676 5_676
O22 W6 O2 158.3(4) . 5_676
O6 W6 O2 94.7(4) . 5_676
O21 W6 O2 91.1(4) . 5_676
O17 W6 O2 64.7(4) 5_676 5_676
O15 W6 O2 62.3(4) 5_676 5_676
O22 W6 O1 158.8(4) . 5_676
O6 W6 O1 62.8(4) . 5_676
O21 W6 O1 63.3(4) . 5_676
O17 W6 O1 93.7(5) 5_676 5_676
O15 W6 O1 93.4(4) 5_676 5_676
O2 W6 O1 42.9(4) 5_676 5_676

loop_
_geom_bond_atom_site_label_1
_geom_bond_atom_site_label_2
_geom_bond_distance
_geom_bond_site_symmetry_2
O14 W3 1.685(8) .
O14 Cu2 2.787(8) .
O22 W6 1.682(7) .
Cu1 N1 1.913(9) .
Cu1 N1 1.913(9) 2_665
Cu1 O23 2.406(17) .
Cu1 O22 2.770(9) 7_575
C1 N1 1.344(16) .
C1 C2 1.364(18) .
C1 H1 0.9300 .
C2 N2 1.313(16) .
C2 H2 0.9300 .
C3 N2 1.346(14) .
C3 C8 1.398(17) .
C3 C4 1.421(14) .
C4 C5 1.379(15) .
C4 N1 1.390(14) .
C5 C6 1.302(19) .
C5 H5 0.9300 .
C6 C7 1.50(2) .
C6 H6 0.9300 .
C7 C8 1.35(2) .
C7 H7 0.9300 .
C8 H8 0.9300 .
C9 N3 1.281(18) .
C9 C10 1.50(2) .
C9 H9 0.9300 .
C10 N4 1.24(2) .
C10 H10 0.9300 .
C12 N4 1.31(3) .
C12 C17 1.40(3) .
C12 C13 1.43(2) .
C13 C14 1.37(3) .
C13 N3 1.45(2) .
C14 C15 1.45(3) .
C14 H14 0.9300 .
C15 C16 1.44(3) .
C15 H15 0.9300 .
C16 C17 1.31(3) .
C16 H16 0.9300 .
C17 H17 0.9300 .
C18 N5 1.333(16) .
C18 C18 1.39(2) 2_565
C18 H18 0.9300 .
C19 N5 1.313(17) .
C19 C20 1.42(2) .
C19 C19 1.45(3) 2_565
C20 C21 1.36(3) .
C20 H20 0.9300 .
C21 C21 1.49(5) 2_565
C21 H21 0.9300 .
Cu2 N3 1.957(10) .
Cu2 N2 1.992(10) .
Cu2 N5 2.029(10) .
O1 P1 1.541(11) .
O1 O4 1.664(16) 5_676
O1 O2 1.807(16) .
O1 O3 1.809(16) 5_676
O1 W1 2.420(11) 5_676
O1 W6 2.475(11) 5_676
O1 W5 2.510(11) 5_676
O2 P1 1.568(11) .
O2 O4 1.729(16) .
O2 W3 2.407(12) .
O2 W6 2.460(11) 5_676
O2 W4 2.487(11) .
O3 P1 1.529(11) .
O3 O4 1.697(16) 5_676
O3 O1 1.809(16) 5_676
O3 W2 2.455(11) 5_676
O3 W5 2.485(12) .
O3 W4 2.504(10) .
O4 P1 1.445(11) .
O4 O1 1.664(16) 5_676
O4 O3 1.697(16) 5_676
O4 W1 2.484(11) .
O4 W3 2.528(12) .
O5 W5 1.880(9) .
O5 W1 1.882(9) .
O6 W6 1.887(8) .
O6 W1 1.912(7) .
O7 W1 1.646(9) .
O8 W1 1.882(9) .
O8 W3 1.894(8) .
O9 W2 1.876(8) .
O9 W1 1.905(8) .
O10 W2 1.859(7) .
O10 W4 1.929(9) 5_676
O11 W2 1.681(8) .
O12 W3 1.887(9) .
O12 W2 1.905(8) .
O13 W4 1.857(9) .
O13 W3 1.906(9) .
O15 W3 1.875(10) .
O15 W6 1.910(10) 5_676
O16 W4 1.885(9) .
O16 W5 1.910(9) .
O17 W6 1.902(10) 5_676
O17 W4 1.911(10) .
O18 W4 1.679(8) .
O19 W5 1.873(10) .
O19 W2 1.903(9) 5_676
O20 W5 1.683(8) .
O21 W5 1.864(8) .
O21 W6 1.890(9) .
P1 O4 1.445(11) 5_676
P1 O3 1.529(11) 5_676
P1 O1 1.541(11) 5_676
P1 O2 1.568(11) 5_676
W1 O1 2.420(11) 5_676
W2 O19 1.903(9) 5_676
W2 O3 2.455(11) 5_676
W4 O10 1.929(9) 5_676
W5 O1 2.510(11) 5_676
W6 O17 1.902(10) 5_676
W6 O15 1.910(10) 5_676
W6 O2 2.460(11) 5_676
W6 O1 2.475(11) 5_676
